data_4023134
loop_
_publ_author_name
'Flavio Cermola'
'Annalisa Guaragna'
'Maria Rosaria Iesce'
'Giovanni Palumbo'
'Raffaella Purcaro'
'Maria Rubino'
'Angela Tuzi'

_publ_section_title
;
 New Insight into the Reaction of Singlet Oxygen with
 Sulfur-Containing Cyclic Alkenes: Dye-Sensitized Photooxygenation of
 5,6-Dihydro-1,4-dithiins
;
_journal_name_full 'Journal of Organic Chemistry'
_journal_page_first 10075
_journal_page_last 10080
_journal_paper_doi 10.1021/jo701983v
_journal_volume 72
_journal_year 2007
_chemical_formula_moiety 'C12 H13 N O3 S2'
_chemical_formula_sum 'C12 H13 N O3 S2'
_chemical_formula_weight 283.35
_space_group_IT_number 14
_symmetry_cell_setting monoclinic
_symmetry_space_group_name_Hall '-P 2ybc'
_symmetry_space_group_name_H-M 'P 1 21/c 1'
_atom_sites_solution_hydrogens geom
_atom_sites_solution_primary direct
_atom_sites_solution_secondary difmap
_audit_creation_method SHELXL-97
_cell_angle_alpha 90.00
_cell_angle_beta 119.725(8)
_cell_angle_gamma 90.00
_cell_formula_units_Z 4
_cell_length_a 6.051(6)
_cell_length_b 23.735(2)
_cell_length_c 10.436(3)
_cell_measurement_reflns_used 115
_cell_measurement_temperature 566(2)
_cell_measurement_theta_max 21.165
_cell_measurement_theta_min 4.782
_cell_volume 1301.6(13)
_computing_cell_refinement 'Dirax/lsq (Duisenberg et al., 2000)'
_computing_data_collection 'Collect (Nonius B.V, 1999)'
_computing_data_reduction 'EvalCCD (Duisenberg et al., 2003)'
_computing_molecular_graphics
;
Ortep-3 for Windows (Farrugia, 1997)
;
_computing_publication_material 'WinGX publication routines (Farrugia, 1999)'
_computing_structure_refinement 'SHELXL-97 (Sheldrick, 1997)'
_computing_structure_solution 'SIR97 (Altomare et al., 1999)'
_diffrn_ambient_temperature 25(2)
_diffrn_detector 'CCD plate'
_diffrn_detector_area_resol_mean 9
_diffrn_detector_type
;
Bruker-Nonius 95mm CCD camera on \k-goniostat
;
_diffrn_measured_fraction_theta_full 0.971
_diffrn_measured_fraction_theta_max 0.971
_diffrn_measurement_device '95mm CCD camera on \k-goniostat'
_diffrn_measurement_device_type 'Bruker-Nonius KappaCCD'
_diffrn_measurement_method 'CCD rotation images, thick slices phi and omega scans'
_diffrn_radiation_monochromator graphite
_diffrn_radiation_probe x-ray
_diffrn_radiation_source 'fine-focus sealed tube'
_diffrn_radiation_type MoK\a
_diffrn_radiation_wavelength 0.71073
_diffrn_reflns_av_R_equivalents 0.0471
_diffrn_reflns_av_sigmaI/netI 0.0640
_diffrn_reflns_limit_h_max 7
_diffrn_reflns_limit_h_min -7
_diffrn_reflns_limit_k_max 30
_diffrn_reflns_limit_k_min -27
_diffrn_reflns_limit_l_max 11
_diffrn_reflns_limit_l_min -13
_diffrn_reflns_number 8645
_diffrn_reflns_theta_full 27.50
_diffrn_reflns_theta_max 27.50
_diffrn_reflns_theta_min 3.42
_diffrn_standards_number 0
_exptl_absorpt_coefficient_mu 0.408
_exptl_absorpt_correction_T_max 0.8221
_exptl_absorpt_correction_T_min 0.7919
_exptl_absorpt_correction_type multi-scan
_exptl_absorpt_process_details
;
 SADABS (Bruker-Nonius, 2002).
;
_exptl_crystal_colour colorless
_exptl_crystal_density_diffrn 1.446
_exptl_crystal_density_method 'not measured'
_exptl_crystal_description block
_exptl_crystal_F_000 592
_exptl_crystal_size_max 0.60
_exptl_crystal_size_mid 0.60
_exptl_crystal_size_min 0.50
_refine_diff_density_max 0.253
_refine_diff_density_min -0.291
_refine_diff_density_rms 0.053
_refine_ls_extinction_method none
_refine_ls_goodness_of_fit_ref 1.017
_refine_ls_hydrogen_treatment constr
_refine_ls_matrix_type full
_refine_ls_number_parameters 164
_refine_ls_number_reflns 2898
_refine_ls_number_restraints 0
_refine_ls_restrained_S_all 1.017
_refine_ls_R_factor_all 0.0838
_refine_ls_R_factor_gt 0.0445
_refine_ls_shift/su_max 0.033
_refine_ls_shift/su_mean 0.001
_refine_ls_structure_factor_coef Fsqd
_refine_ls_weighting_details 'calc w=1/[\s^2^(Fo^2^)+(0.0394P)^2^+0.4796P] where P=(Fo^2^+2Fc^2^)/3'
_refine_ls_weighting_scheme calc
_refine_ls_wR_factor_gt 0.0888
_refine_ls_wR_factor_ref 0.0998
_reflns_number_gt 1980
_reflns_number_total 2898
_reflns_threshold_expression >2sigma(I)
_cod_data_source_file jo701983v-File003.cif
_cod_data_source_block trans-6c
_cod_original_sg_symbol_H-M 'P 21/c'
_cod_database_code 4023134

loop_
_symmetry_equiv_pos_as_xyz
'x, y, z'
'-x, y+1/2, -z+1/2'
'-x, -y, -z'
'x, -y-1/2, z-1/2'

loop_
_atom_site_label
_atom_site_type_symbol
_atom_site_fract_x
_atom_site_fract_y
_atom_site_fract_z
_atom_site_U_iso_or_equiv
_atom_site_adp_type
_atom_site_occupancy
_atom_site_symmetry_multiplicity
_atom_site_calc_flag
_atom_site_refinement_flags
S1 S 0.20363(10) 0.01281(3) 0.19767(6) 0.03085(17) Uani 1 1 d .
S2 S 0.75343(10) 0.04465(3) 0.32117(7) 0.03589(18) Uani 1 1 d .
O1 O 0.2390(3) -0.00540(7) 0.34375(17) 0.0372(4) Uani 1 1 d .
O2 O 0.2120(4) 0.08002(8) -0.02625(18) 0.0526(5) Uani 1 1 d .
O3 O 0.2055(3) 0.14998(8) 0.25978(19) 0.0483(5) Uani 1 1 d .
N1 N 0.5244(4) 0.11361(9) 0.4738(2) 0.0394(5) Uani 1 1 d .
H1N H 0.6227 0.0889 0.5069 0.039 Uiso 1 1 d R
C1 C 0.4294(4) 0.07248(10) 0.2365(2) 0.0289(5) Uani 1 1 d .
C2 C 0.4014(4) -0.03379(11) 0.1623(3) 0.0364(6) Uani 1 1 d .
H2A H 0.3400 -0.0722 0.1518 0.036 Uiso 1 1 calc R
H2B H 0.3986 -0.0230 0.0719 0.036 Uiso 1 1 calc R
C3 C 0.6687(4) -0.02946(10) 0.2916(3) 0.0378(6) Uani 1 1 d .
H3A H 0.7862 -0.0498 0.2707 0.038 Uiso 1 1 calc R
H3B H 0.6765 -0.0456 0.3791 0.038 Uiso 1 1 calc R
C4 C 0.3717(4) 0.10000(11) 0.0894(3) 0.0356(6) Uani 1 1 d .
C5 C 0.5314(6) 0.14916(11) 0.0969(3) 0.0534(7) Uani 1 1 d .
H5A H 0.6899 0.1359 0.1079 0.053 Uiso 1 1 calc R
H5B H 0.5639 0.1724 0.1798 0.053 Uiso 1 1 calc R
H5C H 0.4432 0.1708 0.0078 0.053 Uiso 1 1 calc R
C6 C 0.3756(4) 0.11591(10) 0.3267(2) 0.0320(5) Uani 1 1 d .
C7 C 0.5229(5) 0.15158(10) 0.5789(3) 0.0373(6) Uani 1 1 d .
C8 C 0.7480(6) 0.16054(12) 0.7074(3) 0.0529(7) Uani 1 1 d .
H8 H 0.8954 0.1426 0.7222 0.053 Uiso 1 1 calc R
C9 C 0.7568(7) 0.19598(14) 0.8147(3) 0.0695(10) Uani 1 1 d .
H9 H 0.9100 0.2018 0.9013 0.069 Uiso 1 1 calc R
C10 C 0.5422(8) 0.22235(13) 0.7941(3) 0.0690(10) Uani 1 1 d .
H10 H 0.5491 0.2464 0.8663 0.069 Uiso 1 1 calc R
C11 C 0.3161(7) 0.21352(13) 0.6673(4) 0.0641(9) Uani 1 1 d .
H11 H 0.1696 0.2314 0.6542 0.064 Uiso 1 1 calc R
C12 C 0.3035(6) 0.17804(12) 0.5578(3) 0.0534(7) Uani 1 1 d .
H12 H 0.1497 0.1722 0.4716 0.053 Uiso 1 1 calc R

loop_
_atom_site_aniso_label
_atom_site_aniso_U_11
_atom_site_aniso_U_22
_atom_site_aniso_U_33
_atom_site_aniso_U_23
_atom_site_aniso_U_13
_atom_site_aniso_U_12
S1 0.0229(3) 0.0362(3) 0.0310(3) -0.0004(2) 0.0115(2) -0.0011(2)
S2 0.0238(3) 0.0388(4) 0.0429(3) -0.0011(3) 0.0148(3) 0.0010(3)
O1 0.0346(9) 0.0452(11) 0.0365(9) 0.0058(7) 0.0211(7) 0.0005(8)
O2 0.0576(12) 0.0592(13) 0.0299(9) 0.0023(9) 0.0133(9) -0.0048(10)
O3 0.0508(11) 0.0492(12) 0.0429(10) 0.0055(8) 0.0217(9) 0.0203(9)
N1 0.0433(12) 0.0381(12) 0.0318(11) -0.0008(9) 0.0148(9) 0.0126(10)
C1 0.0241(11) 0.0332(13) 0.0282(11) -0.0011(10) 0.0121(9) 0.0005(10)
C2 0.0380(13) 0.0342(14) 0.0396(13) -0.0051(11) 0.0212(11) -0.0021(11)
C3 0.0328(13) 0.0335(14) 0.0484(14) 0.0037(11) 0.0212(11) 0.0049(11)
C4 0.0376(13) 0.0361(14) 0.0369(13) 0.0032(11) 0.0214(12) 0.0073(11)
C5 0.0651(19) 0.0492(18) 0.0555(17) 0.0100(13) 0.0372(15) -0.0009(15)
C6 0.0287(12) 0.0325(14) 0.0345(13) 0.0010(10) 0.0156(10) 0.0003(10)
C7 0.0518(15) 0.0302(14) 0.0349(13) 0.0007(10) 0.0254(12) 0.0026(12)
C8 0.0626(18) 0.0494(18) 0.0404(15) -0.0050(13) 0.0208(14) 0.0021(15)
C9 0.098(3) 0.0502(19) 0.0409(16) -0.0109(14) 0.0202(17) -0.0033(19)
C10 0.131(3) 0.0379(17) 0.0494(18) -0.0034(14) 0.053(2) 0.005(2)
C11 0.096(3) 0.0493(19) 0.073(2) 0.0065(16) 0.062(2) 0.0196(17)
C12 0.0647(19) 0.0517(19) 0.0531(17) -0.0030(14) 0.0364(15) 0.0057(15)

loop_
_atom_type_symbol
_atom_type_description
_atom_type_scat_dispersion_real
_atom_type_scat_dispersion_imag
_atom_type_scat_source
C C 0.0033 0.0016 'International Tables Vol C Tables 4.2.6.8 and 6.1.1.4'
H H 0.0000 0.0000 'International Tables Vol C Tables 4.2.6.8 and 6.1.1.4'
O O 0.0106 0.0060 'International Tables Vol C Tables 4.2.6.8 and 6.1.1.4'
N N 0.0061 0.0033 'International Tables Vol C Tables 4.2.6.8 and 6.1.1.4'
S S 0.1246 0.1234 'International Tables Vol C Tables 4.2.6.8 and 6.1.1.4'

loop_
_geom_angle_atom_site_label_1
_geom_angle_atom_site_label_2
_geom_angle_atom_site_label_3
_geom_angle
O1 S1 C2 104.97(11)
O1 S1 C1 106.17(9)
C2 S1 C1 91.23(12)
C3 S2 C1 97.07(11)
C6 N1 C7 126.8(2)
C6 N1 H1N 117.9
C7 N1 H1N 115.3
C6 C1 C4 108.30(19)
C6 C1 S2 116.67(15)
C4 C1 S2 107.06(15)
C6 C1 S1 106.70(15)
C4 C1 S1 108.99(15)
S2 C1 S1 108.95(13)
C3 C2 S1 107.56(17)
C3 C2 H2A 110.2
S1 C2 H2A 110.2
C3 C2 H2B 110.2
S1 C2 H2B 110.2
H2A C2 H2B 108.5
C2 C3 S2 107.75(17)
C2 C3 H3A 110.2
S2 C3 H3A 110.2
C2 C3 H3B 110.2
S2 C3 H3B 110.2
H3A C3 H3B 108.5
O2 C4 C5 122.4(2)
O2 C4 C1 120.2(2)
C5 C4 C1 117.3(2)
C4 C5 H5A 109.5
C4 C5 H5B 109.5
H5A C5 H5B 109.5
C4 C5 H5C 109.5
H5A C5 H5C 109.5
H5B C5 H5C 109.5
O3 C6 N1 125.4(2)
O3 C6 C1 118.0(2)
N1 C6 C1 116.6(2)
C8 C7 C12 119.6(2)
C8 C7 N1 117.9(2)
C12 C7 N1 122.5(2)
C7 C8 C9 120.5(3)
C7 C8 H8 119.8
C9 C8 H8 119.8
C10 C9 C8 120.2(3)
C10 C9 H9 119.9
C8 C9 H9 119.9
C9 C10 C11 120.1(3)
C9 C10 H10 120.0
C11 C10 H10 120.0
C10 C11 C12 120.6(3)
C10 C11 H11 119.7
C12 C11 H11 119.7
C7 C12 C11 119.1(3)
C7 C12 H12 120.4
C11 C12 H12 120.4

loop_
_geom_bond_atom_site_label_1
_geom_bond_atom_site_label_2
_geom_bond_distance
S1 O1 1.4944(17)
S1 C2 1.797(3)
S1 C1 1.867(2)
S2 C3 1.815(3)
S2 C1 1.828(3)
O2 C4 1.208(3)
O3 C6 1.220(3)
N1 C6 1.341(3)
N1 C7 1.424(3)
N1 H1N 0.7824
C1 C6 1.536(3)
C1 C4 1.541(3)
C2 C3 1.511(3)
C2 H2A 0.9700
C2 H2B 0.9700
C3 H3A 0.9700
C3 H3B 0.9700
C4 C5 1.492(4)
C5 H5A 0.9600
C5 H5B 0.9600
C5 H5C 0.9600
C7 C8 1.374(4)
C7 C12 1.384(4)
C8 C9 1.380(4)
C8 H8 0.9300
C9 C10 1.359(5)
C9 H9 0.9300
C10 C11 1.368(5)
C10 H10 0.9300
C11 C12 1.390(4)
C11 H11 0.9300
C12 H12 0.9300

loop_
_geom_torsion_atom_site_label_1
_geom_torsion_atom_site_label_2
_geom_torsion_atom_site_label_3
_geom_torsion_atom_site_label_4
_geom_torsion
C3 S2 C1 C6 130.12(18)
C3 S2 C1 C4 -108.44(17)
C3 S2 C1 S1 9.29(13)
O1 S1 C1 C6 -53.70(16)
C2 S1 C1 C6 -159.68(15)
O1 S1 C1 C4 -170.44(14)
C2 S1 C1 C4 83.58(16)
O1 S1 C1 S2 73.06(12)
C2 S1 C1 S2 -32.91(13)
O1 S1 C2 C3 -55.81(19)
C1 S1 C2 C3 51.29(18)
S1 C2 C3 S2 -51.71(19)
C1 S2 C3 C2 24.36(18)
C6 C1 C4 O2 -120.0(2)
S2 C1 C4 O2 113.4(2)
S1 C1 C4 O2 -4.3(3)
C6 C1 C4 C5 63.8(3)
S2 C1 C4 C5 -62.8(2)
S1 C1 C4 C5 179.54(18)
C7 N1 C6 O3 -3.5(4)
C7 N1 C6 C1 175.2(2)
C4 C1 C6 O3 32.3(3)
S2 C1 C6 O3 153.06(19)
S1 C1 C6 O3 -84.9(2)
C4 C1 C6 N1 -146.6(2)
S2 C1 C6 N1 -25.8(3)
S1 C1 C6 N1 96.2(2)
C6 N1 C7 C8 -149.3(3)
C6 N1 C7 C12 32.6(4)
C12 C7 C8 C9 -0.5(4)
N1 C7 C8 C9 -178.6(3)
C7 C8 C9 C10 0.1(5)
C8 C9 C10 C11 0.5(5)
C9 C10 C11 C12 -0.6(5)
C8 C7 C12 C11 0.4(4)
N1 C7 C12 C11 178.4(2)
C10 C11 C12 C7 0.1(5)
